data_7037014
loop_
_publ_author_name
'Sevastianova, Tatiana N.'
'Bodensteiner, Michael'
'Maulieva, Albina F.'
'Davydova, Elena I.'
'Virovets, Alexander V.'
'Peresypkina, Eugenia V.'
'Bal\'azs, G\'abor'
'Gra\&sl, Christian'
'Seidl, Michael'
'Scheer, Manfred'
'Frenking, Gernot'
'Berezovskaya, Ekaterina A.'
'Kazakov, Igor V.'
'Khoroshilova, Olesya V.'
'Timoshkin, Alexey Y.'

_publ_section_title
;
 Versatile structures of group 13 metal halide complexes with 4,4'-bipy:
 from 1D coordination polymers to 2D and 3D metal-organic frameworks.
;
_journal_issue 47
_journal_name_full 'Dalton transactions (Cambridge, England : 2003)'
_journal_page_first 20648
_journal_page_last 20658
_journal_paper_doi 10.1039/c5dt03192c
_journal_volume 44
_journal_year 2015
_chemical_formula_moiety 'C10 H8 Al2 Br6 N2'
_chemical_formula_sum 'C10 H8 Al2 Br6 N2'
_chemical_formula_weight 689.60
_space_group_crystal_system monoclinic
_space_group_IT_number 14
_space_group_name_Hall '-P 2ybc'
_space_group_name_H-M_alt 'P 1 21/c 1'
_symmetry_space_group_name_Hall '-P 2ybc'
_symmetry_space_group_name_H-M 'P 1 21/c 1'
_atom_sites_solution_hydrogens geom
_audit_creation_date 2015-09-17
_audit_creation_method
;
Olex2 1.2-alpha
(compiled 2015.09.16 svn.r3215 for OlexSys, GUI svn.r5097)
;
_audit_update_record
;
2015-09-23 deposited with the CCDC.
2015-10-29 downloaded from the CCDC.
;
_cell_angle_alpha 90
_cell_angle_beta 101.580(4)
_cell_angle_gamma 90
_cell_formula_units_Z 4
_cell_length_a 9.8192(4)
_cell_length_b 16.4152(5)
_cell_length_c 12.4071(4)
_cell_measurement_reflns_used 3127
_cell_measurement_temperature 192.9
_cell_measurement_theta_max 62.0290
_cell_measurement_theta_min 3.6335
_cell_volume 1959.12(12)
_computing_cell_refinement
;
CrysAlisPro, Agilent Technologies,
Version 1.171.35.11 (release 16-05-2011 CrysAlis171 .NET)
(compiled May 16 2011,17:55:39)
;
_computing_data_collection
;
CrysAlisPro, Agilent Technologies,
Version 1.171.35.11 (release 16-05-2011 CrysAlis171 .NET)
(compiled May 16 2011,17:55:39)
;
_computing_data_reduction
;
CrysAlisPro, Agilent Technologies,
Version 1.171.35.11 (release 16-05-2011 CrysAlis171 .NET)
(compiled May 16 2011,17:55:39)
;
_computing_molecular_graphics 'Olex2 (Dolomanov et al., 2009)'
_computing_publication_material 'Olex2 (Dolomanov et al., 2009)'
_computing_structure_refinement 'ShelXL (Sheldrick, 2015)'
_computing_structure_solution 'SIR97 (Burla et al., 2007)'
_diffrn_ambient_temperature 192.9
_diffrn_detector_area_resol_mean 10.5431
_diffrn_measured_fraction_theta_full 0.940
_diffrn_measured_fraction_theta_max 0.940
_diffrn_measurement_details
;
  1 omega  -24.00   71.00   1.0000   25.0000
omega____ theta____ kappa____ phi______ frames
    -        2.5071   77.0000   30.0000 95

  2 omega  -98.00   -5.00   1.0000  180.0000
omega____ theta____ kappa____ phi______ frames
    -      -83.0000   77.0000 -180.0000 93

  3 omega   58.00  152.00   1.0000  180.0000
omega____ theta____ kappa____ phi______ frames
    -       84.3933   77.0000    0.0000 94

  4 omega   51.00  131.00   1.0000  180.0000
omega____ theta____ kappa____ phi______ frames
    -       84.3933   77.0000   60.0000 80

  5 omega   61.00  154.00   1.0000  180.0000
omega____ theta____ kappa____ phi______ frames
    -       84.3933   77.0000  120.0000 93

  6 omega  -47.00   33.00   1.0000   25.0000
omega____ theta____ kappa____ phi______ frames
    -       -2.5071  -82.0000  -98.0000 80

  7 omega -117.00  -57.00   1.0000  180.0000
omega____ theta____ kappa____ phi______ frames
    -      -83.0000   77.0000   30.0000 60

  8 omega -158.00  -55.00   1.0000  180.0000
omega____ theta____ kappa____ phi______ frames
    -      -83.0000  -45.0000  -90.0000 103
;
_diffrn_measurement_device_type 'Xcalibur, Ruby, Gemini ultra'
_diffrn_measurement_method '\w scans'
_diffrn_orient_matrix_UB_11 0.0579029000
_diffrn_orient_matrix_UB_12 0.0641797000
_diffrn_orient_matrix_UB_13 -0.0696509000
_diffrn_orient_matrix_UB_21 -0.0528364000
_diffrn_orient_matrix_UB_22 -0.0508064000
_diffrn_orient_matrix_UB_23 -0.1042443000
_diffrn_orient_matrix_UB_31 -0.1395491000
_diffrn_orient_matrix_UB_32 0.0460106000
_diffrn_orient_matrix_UB_33 -0.0183271000
_diffrn_radiation_monochromator mirror
_diffrn_radiation_type CuK\a
_diffrn_radiation_wavelength 1.54178
_diffrn_reflns_av_R_equivalents 0.0848
_diffrn_reflns_av_unetI/netI 0.0929
_diffrn_reflns_laue_measured_fraction_full 0.940
_diffrn_reflns_laue_measured_fraction_max 0.940
_diffrn_reflns_limit_h_max 10
_diffrn_reflns_limit_h_min -11
_diffrn_reflns_limit_k_max 18
_diffrn_reflns_limit_k_min -18
_diffrn_reflns_limit_l_max 13
_diffrn_reflns_limit_l_min -14
_diffrn_reflns_number 6804
_diffrn_reflns_point_group_measured_fraction_full 0.940
_diffrn_reflns_point_group_measured_fraction_max 0.940
_diffrn_reflns_theta_full 62.115
_diffrn_reflns_theta_max 62.115
_diffrn_reflns_theta_min 4.526
_diffrn_source 'Enhance Ultra (Cu) X-ray Source'
_exptl_absorpt_coefficient_mu 15.617
_exptl_absorpt_correction_T_max 1.00000
_exptl_absorpt_correction_T_min 0.28647
_exptl_absorpt_correction_type multi-scan
_exptl_absorpt_process_details
;
CrysAlisPro, Agilent Technologies,
Version 1.171.35.11 (release 16-05-2011 CrysAlis171 .NET)
(compiled May 16 2011,17:55:39)
Empirical absorption correction using spherical harmonics,
 implemented in SCALE3 ABSPACK scaling algorithm.
;
_exptl_crystal_colour colourless
_exptl_crystal_colour_primary colourless
_exptl_crystal_density_diffrn 2.338
_exptl_crystal_description rod
_exptl_crystal_F_000 1272
_exptl_crystal_size_max 0.19
_exptl_crystal_size_mid 0.08
_exptl_crystal_size_min 0.07
_refine_diff_density_max 1.587
_refine_diff_density_min -1.095
_refine_diff_density_rms 0.287
_refine_ls_extinction_method none
_refine_ls_goodness_of_fit_ref 1.056
_refine_ls_hydrogen_treatment constr
_refine_ls_matrix_type full
_refine_ls_number_parameters 181
_refine_ls_number_reflns 2905
_refine_ls_number_restraints 0
_refine_ls_restrained_S_all 1.056
_refine_ls_R_factor_all 0.0869
_refine_ls_R_factor_gt 0.0659
_refine_ls_shift/su_max 0.001
_refine_ls_shift/su_mean 0.000
_refine_ls_structure_factor_coef Fsqd
_refine_ls_weighting_details 'w=1/[\s^2^(Fo^2^)+(0.1247P)^2^] where P=(Fo^2^+2Fc^2^)/3'
_refine_ls_weighting_scheme calc
_refine_ls_wR_factor_gt 0.1726
_refine_ls_wR_factor_ref 0.1953
_reflns_Friedel_coverage 0.000
_reflns_number_gt 2303
_reflns_number_total 2905
_reflns_threshold_expression 'I > 2\s(I)'
_cod_data_source_file c5dt03192c2.cif
_cod_data_source_block 2
_cod_depositor_comments 'Adding full bibliography for 7037006--7037016.cif.'
_cod_database_code 7037014
_shelx_space_group_comment
;
The symmetry employed for this shelxl refinement is uniquely defined
by the following loop, which should always be used as a source of
symmetry information in preference to the above space-group names.
They are only intended as comments.
;
_reflns_odcompleteness_completeness 96.29
_reflns_odcompleteness_iscentric 1
_reflns_odcompleteness_theta 58.86
_olex2_refinement_description
;
1. Fixed Uiso
 At 1.2 times of:
  All C(H) groups
2.a Aromatic/amide H refined with riding coordinates:
 C1(H1), C2(H2), C9(H9), C7(H7), C10(H10), C5(H5), C4(H4), C6(H6)
;
_shelx_shelxl_version_number 2014/7
_olex2_diffrn_ambient_temperature_device 'Oxford Instruments, CryoJet'
_olex2_submission_special_instructions 'No special instructions were received'

loop_
_space_group_symop_operation_xyz
'x, y, z'
'-x, y+1/2, -z+1/2'
'-x, -y, -z'
'x, -y-1/2, z-1/2'

loop_
_atom_site_label
_atom_site_type_symbol
_atom_site_fract_x
_atom_site_fract_y
_atom_site_fract_z
_atom_site_U_iso_or_equiv
_atom_site_adp_type
_atom_site_occupancy
_atom_site_site_symmetry_order
_atom_site_calc_flag
_atom_site_refinement_flags_posn
Br5 Br 0.83144(12) 0.22781(6) 0.84421(7) 0.0427(3) Uani 1 1 d .
Br3 Br -0.17029(14) -0.22150(6) 0.91844(9) 0.0566(4) Uani 1 1 d .
Br1 Br -0.34761(12) -0.01518(6) 0.91926(8) 0.0479(4) Uani 1 1 d .
Br6 Br 0.80420(13) 0.10984(7) 0.57840(7) 0.0493(4) Uani 1 1 d .
Br4 Br 0.61672(14) 0.31400(7) 0.58537(8) 0.0565(4) Uani 1 1 d .
Br2 Br -0.35698(14) -0.13001(7) 0.65049(8) 0.0599(4) Uani 1 1 d .
Al2 Al 0.6990(3) 0.19916(16) 0.67667(19) 0.0371(7) Uani 1 1 d .
Al1 Al -0.2401(3) -0.10488(16) 0.8247(2) 0.0384(7) Uani 1 1 d .
N2 N 0.5360(9) 0.1431(5) 0.7048(5) 0.0386(18) Uani 1 1 d .
C1 C -0.0327(11) 0.0243(6) 0.8465(7) 0.040(2) Uani 1 1 d .
H1 H -0.0897 0.0515 0.8885 0.048 Uiso 1 1 calc R
N1 N -0.0704(9) -0.0506(5) 0.8070(6) 0.0411(19) Uani 1 1 d .
C2 C 0.0843(10) 0.0626(5) 0.8285(7) 0.039(2) Uani 1 1 d .
H2 H 0.1074 0.1150 0.8593 0.047 Uiso 1 1 calc R
C9 C 0.3540(12) 0.0449(7) 0.6572(8) 0.049(3) Uani 1 1 d .
H9 H 0.3124 0.0030 0.6087 0.059 Uiso 1 1 calc R
C7 C 0.3613(11) 0.1291(6) 0.8132(7) 0.041(2) Uani 1 1 d .
H7 H 0.3243 0.1461 0.8746 0.049 Uiso 1 1 calc R
C10 C 0.4722(11) 0.0838(7) 0.6398(7) 0.047(2) Uani 1 1 d .
H10 H 0.5102 0.0677 0.5785 0.056 Uiso 1 1 calc R
C5 C 0.0157(13) -0.0867(6) 0.7481(10) 0.058(3) Uani 1 1 d .
H5 H -0.0077 -0.1398 0.7201 0.070 Uiso 1 1 calc R
C8 C 0.2969(10) 0.0672(5) 0.7456(6) 0.036(2) Uani 1 1 d .
C3 C 0.1682(10) 0.0270(5) 0.7672(7) 0.036(2) Uani 1 1 d .
C4 C 0.1329(12) -0.0518(6) 0.7267(9) 0.049(3) Uani 1 1 d .
H4 H 0.1897 -0.0800 0.6854 0.059 Uiso 1 1 calc R
C6 C 0.4789(11) 0.1658(6) 0.7915(7) 0.043(2) Uani 1 1 d .
H6 H 0.5214 0.2083 0.8384 0.051 Uiso 1 1 calc R

loop_
_atom_site_aniso_label
_atom_site_aniso_U_11
_atom_site_aniso_U_22
_atom_site_aniso_U_33
_atom_site_aniso_U_23
_atom_site_aniso_U_13
_atom_site_aniso_U_12
Br5 0.0430(7) 0.0437(6) 0.0399(5) -0.0023(4) 0.0045(5) -0.0032(5)
Br3 0.0634(9) 0.0424(6) 0.0589(7) 0.0076(4) 0.0004(6) 0.0032(5)
Br1 0.0415(7) 0.0476(6) 0.0566(6) 0.0008(4) 0.0149(5) 0.0025(5)
Br6 0.0512(8) 0.0544(6) 0.0441(6) -0.0075(4) 0.0142(5) 0.0007(5)
Br4 0.0660(9) 0.0516(6) 0.0509(6) 0.0148(4) 0.0092(6) 0.0096(6)
Br2 0.0679(10) 0.0598(7) 0.0462(6) 0.0025(5) -0.0025(6) -0.0090(6)
Al2 0.0367(17) 0.0397(13) 0.0352(12) 0.0003(10) 0.0080(12) 0.0012(13)
Al1 0.0351(17) 0.0362(13) 0.0421(13) 0.0019(10) 0.0033(12) 0.0009(12)
N2 0.040(5) 0.040(4) 0.036(3) 0.002(3) 0.007(3) 0.003(4)
C1 0.029(6) 0.042(5) 0.045(4) -0.008(4) 0.001(4) -0.002(5)
N1 0.041(5) 0.036(4) 0.047(4) 0.001(3) 0.008(4) 0.006(4)
C2 0.035(6) 0.037(5) 0.046(5) -0.008(4) 0.009(4) -0.007(5)
C9 0.051(7) 0.056(6) 0.044(5) -0.017(4) 0.016(5) -0.013(5)
C7 0.039(6) 0.037(4) 0.049(5) -0.004(4) 0.013(5) -0.001(4)
C10 0.042(7) 0.060(6) 0.038(4) -0.014(4) 0.007(5) -0.013(5)
C5 0.057(8) 0.037(5) 0.085(7) -0.014(5) 0.024(6) 0.000(5)
C8 0.030(6) 0.041(4) 0.036(4) 0.004(3) 0.006(4) 0.003(4)
C3 0.028(6) 0.042(5) 0.039(4) 0.003(4) 0.007(4) 0.002(4)
C4 0.040(7) 0.044(5) 0.067(6) -0.009(5) 0.017(5) -0.001(5)
C6 0.044(7) 0.042(5) 0.043(5) -0.006(4) 0.009(5) 0.002(5)

loop_
_atom_type_symbol
_atom_type_description
_atom_type_scat_dispersion_real
_atom_type_scat_dispersion_imag
_atom_type_scat_source
C C 0.0181 0.0091 'International Tables Vol C Tables 4.2.6.8 and 6.1.1.4'
H H 0.0000 0.0000 'International Tables Vol C Tables 4.2.6.8 and 6.1.1.4'
Al Al 0.2130 0.2455 'International Tables Vol C Tables 4.2.6.8 and 6.1.1.4'
Br Br -0.6763 1.2805 'International Tables Vol C Tables 4.2.6.8 and 6.1.1.4'
N N 0.0311 0.0180 'International Tables Vol C Tables 4.2.6.8 and 6.1.1.4'

loop_
_geom_angle_atom_site_label_1
_geom_angle_atom_site_label_2
_geom_angle_atom_site_label_3
_geom_angle
Br5 Al2 Br6 112.65(13)
Br4 Al2 Br5 111.55(11)
Br4 Al2 Br6 114.97(11)
N2 Al2 Br5 106.0(2)
N2 Al2 Br6 105.7(2)
N2 Al2 Br4 105.1(3)
Br1 Al1 Br3 113.93(12)
Br1 Al1 Br2 114.25(13)
Br2 Al1 Br3 112.12(12)
N1 Al1 Br3 105.5(3)
N1 Al1 Br1 105.1(2)
N1 Al1 Br2 104.9(2)
C10 N2 Al2 122.8(6)
C10 N2 C6 117.3(9)
C6 N2 Al2 119.9(6)
N1 C1 H1 118.7
N1 C1 C2 122.6(9)
C2 C1 H1 118.7
C1 N1 Al1 123.8(7)
C1 N1 C5 116.0(9)
C5 N1 Al1 120.1(7)
C1 C2 H2 119.4
C3 C2 C1 121.1(9)
C3 C2 H2 119.4
C10 C9 H9 120.3
C8 C9 H9 120.3
C8 C9 C10 119.4(9)
C8 C7 H7 119.9
C6 C7 H7 119.9
C6 C7 C8 120.1(8)
N2 C10 C9 123.4(9)
N2 C10 H10 118.3
C9 C10 H10 118.3
N1 C5 H5 117.8
N1 C5 C4 124.4(10)
C4 C5 H5 117.8
C9 C8 C7 117.8(9)
C9 C8 C3 121.3(9)
C7 C8 C3 120.9(8)
C2 C3 C8 122.6(9)
C2 C3 C4 117.5(9)
C4 C3 C8 119.9(9)
C5 C4 C3 118.4(10)
C5 C4 H4 120.8
C3 C4 H4 120.8
N2 C6 C7 122.0(9)
N2 C6 H6 119.0
C7 C6 H6 119.0

loop_
_geom_bond_atom_site_label_1
_geom_bond_atom_site_label_2
_geom_bond_distance
Br5 Al2 2.269(3)
Br3 Al1 2.273(3)
Br1 Al1 2.271(3)
Br6 Al2 2.282(3)
Br4 Al2 2.263(3)
Br2 Al1 2.272(3)
Al2 N2 1.938(9)
Al1 N1 1.941(9)
N2 C10 1.337(12)
N2 C6 1.361(12)
C1 H1 0.9500
C1 N1 1.347(12)
C1 C2 1.367(14)
N1 C5 1.358(14)
C2 H2 0.9500
C2 C3 1.360(13)
C9 H9 0.9500
C9 C10 1.379(15)
C9 C8 1.378(13)
C7 H7 0.9500
C7 C8 1.387(13)
C7 C6 1.376(15)
C10 H10 0.9500
C5 H5 0.9500
C5 C4 1.359(16)
C8 C3 1.497(14)
C3 C4 1.405(13)
C4 H4 0.9500
C6 H6 0.9500

loop_
_geom_torsion_atom_site_label_1
_geom_torsion_atom_site_label_2
_geom_torsion_atom_site_label_3
_geom_torsion_atom_site_label_4
_geom_torsion
Al2 N2 C10 C9 -178.2(9)
Al2 N2 C6 C7 178.5(7)
Al1 N1 C5 C4 176.6(9)
C1 N1 C5 C4 -0.8(16)
C1 C2 C3 C8 179.9(9)
C1 C2 C3 C4 -2.4(14)
N1 C1 C2 C3 1.2(15)
N1 C5 C4 C3 -0.4(18)
C2 C1 N1 Al1 -176.9(7)
C2 C1 N1 C5 0.4(14)
C2 C3 C4 C5 1.9(15)
C9 C8 C3 C2 -158.2(9)
C9 C8 C3 C4 24.1(14)
C7 C8 C3 C2 20.8(13)
C7 C8 C3 C4 -156.9(9)
C10 N2 C6 C7 0.9(13)
C10 C9 C8 C7 0.5(15)
C10 C9 C8 C3 179.6(10)
C8 C9 C10 N2 0.0(17)
C8 C7 C6 N2 -0.4(14)
C8 C3 C4 C5 179.8(10)
C6 N2 C10 C9 -0.7(15)
C6 C7 C8 C9 -0.4(14)
C6 C7 C8 C3 -179.4(9)
